data_7035008
loop_
_publ_author_name
'Nishikawa, Michihiro'
'Wakita, Yuri'
'Nishi, Tatsuya'
'Miura, Takumi'
'Tsubomura, Taro'

_publ_section_title
;
 Long-lived and oxygen-responsive photoluminescence in the solid state of
 copper(i) complexes bearing fluorinated diphosphine and bipyridine
 ligands.
;
_journal_issue 19
_journal_name_full 'Dalton transactions (Cambridge, England : 2003)'
_journal_page_first 9170
_journal_page_last 9181
_journal_paper_doi 10.1039/c5dt00199d
_journal_volume 44
_journal_year 2015
_chemical_formula_sum 'C38 H36 Cu F6 N2 P3'
_chemical_formula_weight 791.14
_chemical_name_systematic
;
 ?
;
_space_group_IT_number 14
_symmetry_cell_setting monoclinic
_symmetry_space_group_name_Hall '-P 2ybc'
_symmetry_space_group_name_H-M 'P 1 21/c 1'
_atom_sites_solution_hydrogens geom
_atom_sites_solution_primary direct
_atom_sites_solution_secondary difmap
_audit_creation_date 2014-01-28T15:10:30-00:00
_audit_creation_method 'WinGX routine CIF_UPDATE'
_audit_update_record
;
2015-04-01 deposited with the CCDC.
2015-04-10 downloaded from the CCDC.
;
_cell_angle_alpha 90
_cell_angle_beta 99.4490(10)
_cell_angle_gamma 90
_cell_formula_units_Z 4
_cell_length_a 10.573(3)
_cell_length_b 18.382(5)
_cell_length_c 18.979(5)
_cell_measurement_reflns_used 8113
_cell_measurement_temperature 123(2)
_cell_measurement_theta_max 27.4835
_cell_measurement_theta_min 3.0357
_cell_volume 3638.6(17)
_computing_cell_refinement 'CrystalClear (Rigaku Corp., 2000)'
_computing_data_collection 'CrystalClear (Rigaku Corp., 2000)'
_computing_data_reduction 'CrystalClear (Rigaku Corp., 2000)'
_computing_publication_material 'Mercury (Macrae et al., 2006)'
_computing_structure_refinement 'SHELXL-97 (Sheldrick, 1997)'
_computing_structure_solution
;
        'SIR92 (Giacovazzo et al, 1992)'
;
_diffrn_ambient_temperature 123(2)
_diffrn_detector_area_resol_mean 28.5714
_diffrn_measured_fraction_theta_full 0.972
_diffrn_measured_fraction_theta_max 0.972
_diffrn_measurement_device_type
;
        Saturn70 CCD (4x4 bin mode)
;
_diffrn_measurement_method dtprofit.ref
_diffrn_radiation_monochromator graphite
_diffrn_radiation_type MoK\a
_diffrn_radiation_wavelength 0.7107
_diffrn_reflns_av_R_equivalents 0.048
_diffrn_reflns_av_unetI/netI 0.04
_diffrn_reflns_limit_h_max 13
_diffrn_reflns_limit_h_min -13
_diffrn_reflns_limit_k_max 23
_diffrn_reflns_limit_k_min -23
_diffrn_reflns_limit_l_max 24
_diffrn_reflns_limit_l_min -24
_diffrn_reflns_number 33750
_diffrn_reflns_reduction_process 'Lp corrections applied'
_diffrn_reflns_theta_full 27.48
_diffrn_reflns_theta_max 27.48
_diffrn_reflns_theta_min 3.04
_exptl_absorpt_coefficient_mu 0.793
_exptl_absorpt_correction_T_max 1
_exptl_absorpt_correction_T_min 0.9396
_exptl_absorpt_correction_type multi-scan
_exptl_crystal_colour Yellow
_exptl_crystal_density_diffrn 1.444
_exptl_crystal_density_method 'not measured'
_exptl_crystal_description Block
_exptl_crystal_F_000 1624
_exptl_crystal_size_max 0.5
_exptl_crystal_size_mid 0.5
_exptl_crystal_size_min 0.5
_refine_diff_density_max 2.471
_refine_diff_density_min -0.899
_refine_diff_density_rms 0.103
_refine_ls_extinction_method none
_refine_ls_goodness_of_fit_ref 1.093
_refine_ls_hydrogen_treatment constr
_refine_ls_matrix_type full
_refine_ls_number_parameters 451
_refine_ls_number_reflns 8126
_refine_ls_number_restraints 0
_refine_ls_restrained_S_all 1.093
_refine_ls_R_factor_all 0.0832
_refine_ls_R_factor_gt 0.0744
_refine_ls_shift/su_max 0.008
_refine_ls_shift/su_mean 0.001
_refine_ls_structure_factor_coef Fsqd
_refine_ls_weighting_details 'calc w=1/[\s^2^(Fo^2^)+(0.0759P)^2^+13.3309P] where P=(Fo^2^+2Fc^2^)/3'
_refine_ls_weighting_scheme calc
_refine_ls_wR_factor_ref 0.1816
_reflns_number_gt 7309
_reflns_number_total 8126
_reflns_threshold_expression >2sigma(I)
_cod_data_source_file c5dt00199d2.cif
_cod_data_source_block 2PF6
_cod_depositor_comments
;
The following automatic conversions were performed:

'_exptl_absorpt_correction_type' value 'Multi-scan' changed to
'multi-scan' according to
/usr/data/users/saulius/crontab/automatic-downloads/rss-feeds/RSC/lib/dictionaries/cif_core.dic
dictionary named 'cif_core.dic' version 2.4.2 from 2011-04-26.

Automatic conversion script
Id: cif_fix_values 3271 2015-04-21 07:52:19Z andrius 

 Adding full bibliography for 7035008--7035012.cif.
;
_cod_original_cell_volume 3638.5(17)
_cod_original_sg_symbol_H-M P21/c
_cod_database_code 7035008

loop_
_symmetry_equiv_pos_as_xyz
'x, y, z'
'-x, y+1/2, -z+1/2'
'-x, -y, -z'
'x, -y-1/2, z-1/2'

loop_
_atom_site_label
_atom_site_fract_x
_atom_site_fract_y
_atom_site_fract_z
_atom_site_U_iso_or_equiv
_atom_site_adp_type
_atom_site_calc_flag
_atom_site_refinement_flags
_atom_site_occupancy
_atom_site_type_symbol
Cu1 0.33179(4) 0.24820(2) 0.19404(2) 0.01691(14) Uani d . 1 Cu
P1 0.22840(9) 0.35440(5) 0.19030(5) 0.0167(2) Uani d . 1 P
P2 0.26921(9) 0.21829(5) 0.29791(5) 0.0164(2) Uani d . 1 P
P3 -0.18736(13) 0.37448(9) 0.39311(7) 0.0413(3) Uani d . 1 P
N2 0.3048(3) 0.17762(17) 0.10997(17) 0.0191(6) Uani d . 1 N
N1 0.5128(3) 0.24495(17) 0.17266(17) 0.0193(6) Uani d . 1 N
C5 0.5303(3) 0.19878(19) 0.11986(19) 0.0167(7) Uani d . 1 C
C25 0.3678(4) 0.1838(2) 0.3793(2) 0.0213(8) Uani d . 1 C
C19 0.3264(3) 0.4366(2) 0.2054(2) 0.0181(7) Uani d . 1 C
C6 0.4127(3) 0.16091(19) 0.08413(19) 0.0169(7) Uani d . 1 C
C31 0.1260(4) 0.1612(2) 0.28272(19) 0.0190(7) Uani d . 1 C
C32 0.0098(4) 0.1807(2) 0.3026(2) 0.0217(8) Uani d . 1 C
H32 0.004 0.2241 0.3291 0.026 Uiso calc R 1 H
C33 -0.0982(4) 0.1372(2) 0.2841(2) 0.0268(9) Uani d . 1 C
H33 -0.177 0.1509 0.2981 0.032 Uiso calc R 1 H
C8 0.2974(4) 0.0793(2) -0.0034(2) 0.0215(8) Uani d . 1 C
C1 0.6137(4) 0.2835(2) 0.2049(2) 0.0240(8) Uani d . 1 C
H1 0.6017 0.3164 0.2419 0.029 Uiso calc R 1 H
C30 0.3309(4) 0.1276(3) 0.4197(2) 0.0323(10) Uani d . 1 C
H30 0.2508 0.1041 0.4052 0.039 Uiso calc R 1 H
C21 0.3876(4) 0.5565(2) 0.1712(2) 0.0288(9) Uani d . 1 C
H21 0.3775 0.5958 0.1383 0.035 Uiso calc R 1 H
C14 -0.0038(5) 0.4189(2) 0.1241(3) 0.0370(11) Uani d . 1 C
H14 -0.0098 0.4398 0.1692 0.044 Uiso calc R 1 H
C2 0.7344(4) 0.2772(2) 0.1865(2) 0.0262(9) Uani d . 1 C
H2 0.8031 0.306 0.2101 0.031 Uiso calc R 1 H
C34 -0.0912(4) 0.0739(2) 0.2453(2) 0.0299(9) Uani d . 1 C
H34 -0.1653 0.0445 0.2324 0.036 Uiso calc R 1 H
C7 0.4112(4) 0.1124(2) 0.0279(2) 0.0198(7) Uani d . 1 C
H7 0.4886 0.1018 0.0105 0.024 Uiso calc R 1 H
C37 0.1425(4) 0.35137(19) 0.2677(2) 0.0188(7) Uani d . 1 C
H37A 0.1312 0.4015 0.2845 0.023 Uiso calc R 1 H
H37B 0.0563 0.3301 0.2525 0.023 Uiso calc R 1 H
C24 0.4217(4) 0.4407(2) 0.2656(2) 0.0243(8) Uani d . 1 C
H24 0.4359 0.4004 0.2973 0.029 Uiso calc R 1 H
C18 0.1108(5) 0.3476(3) 0.0501(2) 0.0320(10) Uani d . 1 C
H18 0.1832 0.319 0.0443 0.038 Uiso calc R 1 H
C26 0.4871(4) 0.2169(2) 0.4008(2) 0.0270(9) Uani d . 1 C
H26 0.5138 0.255 0.3728 0.032 Uiso calc R 1 H
C22 0.4782(4) 0.5610(2) 0.2326(2) 0.0287(9) Uani d . 1 C
H22 0.5282 0.6038 0.2424 0.034 Uiso calc R 1 H
C9 0.1868(4) 0.0985(2) 0.0228(2) 0.0266(9) Uani d . 1 C
H9 0.1065 0.0782 0.0023 0.032 Uiso calc R 1 H
C10 0.1945(4) 0.1470(2) 0.0786(2) 0.0243(8) Uani d . 1 C
H10 0.1178 0.1595 0.0958 0.029 Uiso calc R 1 H
C4 0.6499(4) 0.1891(2) 0.1001(2) 0.0197(7) Uani d . 1 C
H4 0.6601 0.1552 0.0636 0.024 Uiso calc R 1 H
C38 0.2150(4) 0.3062(2) 0.3292(2) 0.0200(7) Uani d . 1 C
H38A 0.1583 0.2973 0.365 0.024 Uiso calc R 1 H
H38B 0.2903 0.3341 0.3528 0.024 Uiso calc R 1 H
C3 0.7552(4) 0.2288(2) 0.1335(2) 0.0230(8) Uani d . 1 C
C11 0.8848(4) 0.2195(3) 0.1124(2) 0.0301(9) Uani d . 1 C
H11A 0.8796 0.1832 0.0742 0.045 Uiso calc R 1 H
H11B 0.9461 0.2032 0.1538 0.045 Uiso calc R 1 H
H11C 0.9133 0.266 0.0953 0.045 Uiso calc R 1 H
C13 0.1023(4) 0.3769(2) 0.1158(2) 0.0238(8) Uani d . 1 C
C27 0.5667(4) 0.1947(3) 0.4625(2) 0.0357(11) Uani d . 1 C
H27 0.6473 0.2177 0.4766 0.043 Uiso calc R 1 H
C12 0.2931(5) 0.0243(2) -0.0621(2) 0.0312(9) Uani d . 1 C
H12A 0.3796 0.0171 -0.0731 0.047 Uiso calc R 1 H
H12B 0.2364 0.0418 -0.1048 0.047 Uiso calc R 1 H
H12C 0.2604 -0.022 -0.0468 0.047 Uiso calc R 1 H
C36 0.1323(4) 0.0967(2) 0.2439(2) 0.0244(8) Uani d . 1 C
H36 0.2112 0.0824 0.2302 0.029 Uiso calc R 1 H
C20 0.3112(4) 0.4948(2) 0.1574(2) 0.0251(8) Uani d . 1 C
H20 0.2486 0.4923 0.1154 0.03 Uiso calc R 1 H
C35 0.0245(4) 0.0536(2) 0.2254(2) 0.0296(9) Uani d . 1 C
H35 0.0297 0.01 0.199 0.036 Uiso calc R 1 H
C23 0.4959(4) 0.5029(2) 0.2797(2) 0.0285(9) Uani d . 1 C
H23 0.5588 0.5057 0.3215 0.034 Uiso calc R 1 H
C15 -0.1008(5) 0.4303(3) 0.0664(3) 0.0482(14) Uani d . 1 C
H15 -0.1735 0.4587 0.0721 0.058 Uiso calc R 1 H
F6 -0.2208(7) 0.2908(3) 0.3718(4) 0.128(2) Uani d . 1 F
F3 -0.1614(9) 0.4545(4) 0.4065(4) 0.193(4) Uani d . 1 F
F1 -0.1612(9) 0.3670(7) 0.4706(3) 0.242(6) Uani d . 1 F
C29 0.4117(5) 0.1052(3) 0.4820(3) 0.0466(13) Uani d . 1 C
H29 0.3863 0.0666 0.5099 0.056 Uiso calc R 1 H
F2 -0.3308(5) 0.3824(4) 0.4058(5) 0.164(3) Uani d . 1 F
F4 -0.2320(8) 0.3945(4) 0.3147(3) 0.173(4) Uani d . 1 F
C28 0.5291(5) 0.1394(3) 0.5030(3) 0.0443(13) Uani d . 1 C
H28 0.5834 0.1245 0.5455 0.053 Uiso calc R 1 H
C16 -0.0915(6) 0.4001(3) -0.0001(3) 0.0495(14) Uani d . 1 C
H16 -0.158 0.4076 -0.0396 0.059 Uiso calc R 1 H
C17 0.0142(6) 0.3596(3) -0.0080(3) 0.0473(14) Uani d . 1 C
H17 0.0215 0.3397 -0.0533 0.057 Uiso calc R 1 H
F5 -0.0539(5) 0.3681(5) 0.3755(5) 0.168(3) Uani d . 1 F

loop_
_atom_site_aniso_label
_atom_site_aniso_U_11
_atom_site_aniso_U_22
_atom_site_aniso_U_33
_atom_site_aniso_U_12
_atom_site_aniso_U_13
_atom_site_aniso_U_23
Cu1 0.0149(2) 0.0174(2) 0.0193(2) 0.00091(17) 0.00541(17) -0.00177(17)
P1 0.0158(5) 0.0151(4) 0.0188(5) 0.0005(3) 0.0019(4) 0.0002(3)
P2 0.0166(5) 0.0157(4) 0.0176(4) 0.0009(3) 0.0048(4) 0.0001(3)
P3 0.0304(7) 0.0615(9) 0.0322(7) -0.0051(6) 0.0060(5) -0.0043(6)
N2 0.0150(15) 0.0194(15) 0.0238(16) -0.0008(12) 0.0056(12) 0.0003(12)
N1 0.0152(15) 0.0210(15) 0.0220(16) 0.0014(12) 0.0039(12) 0.0003(12)
C5 0.0153(17) 0.0177(16) 0.0174(17) 0.0003(13) 0.0034(14) 0.0035(13)
C25 0.0217(19) 0.0226(18) 0.0192(18) 0.0065(15) 0.0026(15) -0.0014(14)
C19 0.0157(17) 0.0183(17) 0.0211(18) -0.0010(14) 0.0052(14) -0.0019(14)
C6 0.0151(17) 0.0160(16) 0.0200(17) -0.0002(13) 0.0034(14) 0.0029(13)
C31 0.0211(19) 0.0188(17) 0.0166(17) -0.0022(14) 0.0019(14) 0.0027(14)
C32 0.023(2) 0.0190(18) 0.0242(19) 0.0015(15) 0.0078(15) 0.0017(15)
C33 0.023(2) 0.031(2) 0.026(2) -0.0008(17) 0.0053(17) 0.0067(17)
C8 0.027(2) 0.0185(17) 0.0184(18) 0.0013(15) 0.0014(15) 0.0002(14)
C1 0.0194(19) 0.030(2) 0.0220(19) -0.0014(16) 0.0008(15) -0.0065(16)
C30 0.026(2) 0.041(3) 0.031(2) 0.0044(19) 0.0060(18) 0.0139(19)
C21 0.027(2) 0.025(2) 0.035(2) -0.0049(17) 0.0058(18) 0.0077(17)
C14 0.031(2) 0.028(2) 0.046(3) 0.0076(18) -0.011(2) -0.0051(19)
C2 0.0155(19) 0.032(2) 0.030(2) -0.0064(16) 0.0005(16) -0.0026(17)
C34 0.030(2) 0.028(2) 0.031(2) -0.0120(18) 0.0044(18) 0.0017(17)
C7 0.0204(19) 0.0200(17) 0.0195(18) 0.0020(14) 0.0044(15) 0.0012(14)
C37 0.0160(18) 0.0155(16) 0.0254(19) 0.0027(13) 0.0051(15) -0.0014(14)
C24 0.022(2) 0.0251(19) 0.025(2) -0.0036(16) 0.0004(16) 0.0043(16)
C18 0.032(2) 0.044(3) 0.020(2) -0.005(2) 0.0032(17) 0.0043(18)
C26 0.026(2) 0.0230(19) 0.030(2) 0.0032(16) -0.0007(17) -0.0068(16)
C22 0.024(2) 0.023(2) 0.040(2) -0.0096(16) 0.0085(18) -0.0040(17)
C9 0.024(2) 0.025(2) 0.029(2) -0.0038(16) -0.0017(17) -0.0023(16)
C10 0.0171(19) 0.027(2) 0.029(2) -0.0007(15) 0.0043(16) -0.0042(16)
C4 0.0186(18) 0.0215(18) 0.0195(18) 0.0015(14) 0.0045(14) 0.0016(14)
C38 0.0193(19) 0.0176(17) 0.0237(19) 0.0004(14) 0.0054(15) -0.0028(14)
C3 0.0151(18) 0.031(2) 0.0234(19) 0.0027(15) 0.0043(15) 0.0063(16)
C11 0.018(2) 0.040(2) 0.033(2) -0.0008(18) 0.0070(17) -0.0004(19)
C13 0.025(2) 0.0183(18) 0.025(2) -0.0036(15) -0.0043(16) 0.0045(15)
C27 0.028(2) 0.043(3) 0.031(2) 0.009(2) -0.0067(19) -0.015(2)
C12 0.037(2) 0.028(2) 0.028(2) -0.0021(18) 0.0029(18) -0.0063(17)
C36 0.027(2) 0.0194(18) 0.029(2) -0.0030(15) 0.0116(17) -0.0031(15)
C20 0.023(2) 0.0245(19) 0.028(2) -0.0023(16) 0.0045(16) 0.0031(16)
C35 0.037(2) 0.023(2) 0.031(2) -0.0084(18) 0.0097(19) -0.0051(17)
C23 0.025(2) 0.031(2) 0.028(2) -0.0054(17) -0.0020(17) -0.0012(17)
C15 0.033(3) 0.038(3) 0.064(4) 0.007(2) -0.021(3) 0.004(2)
F6 0.167(6) 0.065(3) 0.168(6) -0.001(3) 0.078(5) 0.010(3)
F3 0.288(9) 0.113(5) 0.224(8) -0.126(6) 0.185(7) -0.125(5)
F1 0.210(9) 0.465(18) 0.052(3) 0.059(10) 0.024(4) 0.098(7)
C29 0.045(3) 0.058(3) 0.037(3) 0.011(3) 0.010(2) 0.022(2)
F2 0.067(3) 0.133(5) 0.304(10) -0.007(3) 0.073(5) 0.021(6)
F4 0.227(8) 0.149(6) 0.103(5) -0.037(6) -0.093(5) 0.015(4)
C28 0.045(3) 0.062(3) 0.023(2) 0.025(3) -0.004(2) 0.000(2)
C16 0.048(3) 0.051(3) 0.041(3) -0.013(3) -0.020(2) 0.018(2)
C17 0.051(3) 0.066(4) 0.021(2) -0.010(3) -0.006(2) 0.010(2)
F5 0.073(4) 0.217(8) 0.240(8) 0.041(4) 0.098(5) 0.010(6)

loop_
_atom_type_symbol
_atom_type_description
_atom_type_scat_dispersion_real
_atom_type_scat_dispersion_imag
_atom_type_scat_source
C C 0.0033 0.0016 'International Tables Vol C Tables 4.2.6.8 and 6.1.1.4'
H H 0 0 'International Tables Vol C Tables 4.2.6.8 and 6.1.1.4'
N N 0.0061 0.0033 'International Tables Vol C Tables 4.2.6.8 and 6.1.1.4'
F F 0.0171 0.0103 'International Tables Vol C Tables 4.2.6.8 and 6.1.1.4'
P P 0.1023 0.0942 'International Tables Vol C Tables 4.2.6.8 and 6.1.1.4'
Cu Cu 0.3201 1.2651 'International Tables Vol C Tables 4.2.6.8 and 6.1.1.4'

loop_
_geom_angle_atom_site_label_1
_geom_angle_atom_site_label_2
_geom_angle_atom_site_label_3
_geom_angle
N1 Cu1 N2 80.77(13)
N1 Cu1 P1 119.62(9)
N2 Cu1 P1 121.76(9)
N1 Cu1 P2 126.40(10)
N2 Cu1 P2 120.46(9)
P1 Cu1 P2 91.65(4)
C13 P1 C19 104.91(17)
C13 P1 C37 103.31(18)
C19 P1 C37 103.92(17)
C13 P1 Cu1 120.99(14)
C19 P1 Cu1 117.09(12)
C37 P1 Cu1 104.48(12)
C31 P2 C25 106.11(18)
C31 P2 C38 105.10(17)
C25 P2 C38 101.27(17)
C31 P2 Cu1 110.97(12)
C25 P2 Cu1 128.04(13)
C38 P2 Cu1 102.69(13)
F1 P3 F5 100.8(5)
F1 P3 F3 85.6(6)
F5 P3 F3 87.8(5)
F1 P3 F4 168.8(6)
F5 P3 F4 87.3(5)
F3 P3 F4 87.1(5)
F1 P3 F2 83.3(5)
F5 P3 F2 175.9(5)
F3 P3 F2 92.1(4)
F4 P3 F2 88.6(5)
F1 P3 F6 99.2(6)
F5 P3 F6 92.6(4)
F3 P3 F6 175.0(5)
F4 P3 F6 88.0(4)
F2 P3 F6 87.1(4)
C10 N2 C6 117.9(3)
C10 N2 Cu1 127.8(3)
C6 N2 Cu1 114.3(2)
C1 N1 C5 118.4(3)
C1 N1 Cu1 126.9(3)
C5 N1 Cu1 114.7(2)
N1 C5 C4 121.6(3)
N1 C5 C6 115.3(3)
C4 C5 C6 123.1(3)
C30 C25 C26 119.2(4)
C30 C25 P2 123.6(3)
C26 C25 P2 117.2(3)
C24 C19 C20 118.8(4)
C24 C19 P1 119.2(3)
C20 C19 P1 122.0(3)
N2 C6 C7 121.5(3)
N2 C6 C5 114.9(3)
C7 C6 C5 123.6(3)
C32 C31 C36 118.7(4)
C32 C31 P2 123.8(3)
C36 C31 P2 117.3(3)
C31 C32 C33 120.5(4)
C31 C32 H32 119.7
C33 C32 H32 119.7
C34 C33 C32 120.3(4)
C34 C33 H33 119.8
C32 C33 H33 119.8
C9 C8 C7 117.2(4)
C9 C8 C12 120.8(4)
C7 C8 C12 122.0(4)
N1 C1 C2 122.5(4)
N1 C1 H1 118.7
C2 C1 H1 118.7
C25 C30 C29 120.0(4)
C25 C30 H30 120
C29 C30 H30 120
C22 C21 C20 120.5(4)
C22 C21 H21 119.7
C20 C21 H21 119.7
C15 C14 C13 119.9(5)
C15 C14 H14 120
C13 C14 H14 120
C1 C2 C3 120.0(4)
C1 C2 H2 120
C3 C2 H2 120
C33 C34 C35 119.8(4)
C33 C34 H34 120.1
C35 C34 H34 120.1
C6 C7 C8 120.5(4)
C6 C7 H7 119.7
C8 C7 H7 119.7
C38 C37 P1 111.9(3)
C38 C37 H37A 109.2
P1 C37 H37A 109.2
C38 C37 H37B 109.2
P1 C37 H37B 109.2
H37A C37 H37B 107.9
C23 C24 C19 120.7(4)
C23 C24 H24 119.6
C19 C24 H24 119.6
C13 C18 C17 120.4(5)
C13 C18 H18 119.8
C17 C18 H18 119.8
C27 C26 C25 120.8(4)
C27 C26 H26 119.6
C25 C26 H26 119.6
C21 C22 C23 119.9(4)
C21 C22 H22 120
C23 C22 H22 120
C10 C9 C8 119.5(4)
C10 C9 H9 120.2
C8 C9 H9 120.2
N2 C10 C9 123.3(4)
N2 C10 H10 118.3
C9 C10 H10 118.3
C5 C4 C3 120.3(4)
C5 C4 H4 119.9
C3 C4 H4 119.9
C37 C38 P2 111.8(3)
C37 C38 H38A 109.2
P2 C38 H38A 109.2
C37 C38 H38B 109.2
P2 C38 H38B 109.2
H38A C38 H38B 107.9
C2 C3 C4 117.2(4)
C2 C3 C11 121.9(4)
C4 C3 C11 120.9(4)
C3 C11 H11A 109.5
C3 C11 H11B 109.5
H11A C11 H11B 109.5
C3 C11 H11C 109.5
H11A C11 H11C 109.5
H11B C11 H11C 109.5
C18 C13 C14 119.7(4)
C18 C13 P1 117.7(3)
C14 C13 P1 122.6(3)
C28 C27 C26 120.0(5)
C28 C27 H27 120
C26 C27 H27 120
C8 C12 H12A 109.5
C8 C12 H12B 109.5
H12A C12 H12B 109.5
C8 C12 H12C 109.5
H12A C12 H12C 109.5
H12B C12 H12C 109.5
C35 C36 C31 120.6(4)
C35 C36 H36 119.7
C31 C36 H36 119.7
C21 C20 C19 120.0(4)
C21 C20 H20 120
C19 C20 H20 120
C36 C35 C34 120.1(4)
C36 C35 H35 120
C34 C35 H35 120
C22 C23 C24 119.9(4)
C22 C23 H23 120
C24 C23 H23 120
C14 C15 C16 120.0(5)
C14 C15 H15 120
C16 C15 H15 120
C28 C29 C30 120.0(5)
C28 C29 H29 120
C30 C29 H29 120
C27 C28 C29 120.1(4)
C27 C28 H28 119.9
C29 C28 H28 119.9
C17 C16 C15 119.6(5)
C17 C16 H16 120.2
C15 C16 H16 120.2
C16 C17 C18 120.4(5)
C16 C17 H17 119.8
C18 C17 H17 119.8

loop_
_geom_bond_atom_site_label_1
_geom_bond_atom_site_label_2
_geom_bond_distance
Cu1 N1 2.022(3)
Cu1 N2 2.040(3)
Cu1 P1 2.2328(11)
Cu1 P2 2.2482(11)
P1 C13 1.825(4)
P1 C19 1.827(4)
P1 C37 1.850(4)
P2 C31 1.826(4)
P2 C25 1.830(4)
P2 C38 1.846(4)
P3 F1 1.457(6)
P3 F5 1.507(5)
P3 F3 1.511(5)
P3 F4 1.530(6)
P3 F2 1.581(6)
P3 F6 1.615(6)
N2 C10 1.343(5)
N2 C6 1.349(5)
N1 C1 1.341(5)
N1 C5 1.349(5)
C5 C4 1.389(5)
C5 C6 1.488(5)
C25 C30 1.380(6)
C25 C26 1.398(6)
C19 C24 1.397(5)
C19 C20 1.398(5)
C6 C7 1.389(5)
C31 C32 1.391(5)
C31 C36 1.404(5)
C32 C33 1.391(6)
C32 H32 0.95
C33 C34 1.385(6)
C33 H33 0.95
C8 C9 1.388(6)
C8 C7 1.392(5)
C8 C12 1.500(5)
C1 C2 1.383(6)
C1 H1 0.95
C30 C29 1.403(7)
C30 H30 0.95
C21 C22 1.384(6)
C21 C20 1.391(6)
C21 H21 0.95
C14 C15 1.388(7)
C14 C13 1.391(6)
C14 H14 0.95
C2 C3 1.386(6)
C2 H2 0.95
C34 C35 1.390(6)
C34 H34 0.95
C7 H7 0.95
C37 C38 1.532(5)
C37 H37A 0.99
C37 H37B 0.99
C24 C23 1.388(6)
C24 H24 0.95
C18 C13 1.375(6)
C18 C17 1.392(7)
C18 H18 0.95
C26 C27 1.386(6)
C26 H26 0.95
C22 C23 1.384(6)
C22 H22 0.95
C9 C10 1.377(6)
C9 H9 0.95
C10 H10 0.95
C4 C3 1.394(6)
C4 H4 0.95
C38 H38A 0.99
C38 H38B 0.99
C3 C11 1.500(5)
C11 H11A 0.98
C11 H11B 0.98
C11 H11C 0.98
C27 C28 1.372(8)
C27 H27 0.95
C12 H12A 0.98
C12 H12B 0.98
C12 H12C 0.98
C36 C35 1.385(6)
C36 H36 0.95
C20 H20 0.95
C35 H35 0.95
C23 H23 0.95
C15 C16 1.397(9)
C15 H15 0.95
C29 C28 1.390(8)
C29 H29 0.95
C28 H28 0.95
C16 C17 1.370(9)
C16 H16 0.95
C17 H17 0.95

loop_
_geom_torsion_atom_site_label_1
_geom_torsion_atom_site_label_2
_geom_torsion_atom_site_label_3
_geom_torsion_atom_site_label_4
_geom_torsion
N1 Cu1 P1 C13 104.96(19)
N2 Cu1 P1 C13 7.21(19)
P2 Cu1 P1 C13 -120.68(16)
N1 Cu1 P1 C19 -25.15(18)
N2 Cu1 P1 C19 -122.90(17)
P2 Cu1 P1 C19 109.21(14)
N1 Cu1 P1 C37 -139.42(17)
N2 Cu1 P1 C37 122.83(16)
P2 Cu1 P1 C37 -5.06(13)
N1 Cu1 P2 C31 -134.52(17)
N2 Cu1 P2 C31 -32.85(17)
P1 Cu1 P2 C31 96.03(14)
N1 Cu1 P2 C25 -1.9(2)
N2 Cu1 P2 C25 99.77(19)
P1 Cu1 P2 C25 -131.34(17)
N1 Cu1 P2 C38 113.62(17)
N2 Cu1 P2 C38 -144.71(16)
P1 Cu1 P2 C38 -15.83(13)
N1 Cu1 N2 C10 -177.3(4)
P1 Cu1 N2 C10 -58.1(4)
P2 Cu1 N2 C10 55.7(4)
N1 Cu1 N2 C6 2.7(3)
P1 Cu1 N2 C6 121.9(2)
P2 Cu1 N2 C6 -124.3(2)
N2 Cu1 N1 C1 176.7(3)
P1 Cu1 N1 C1 55.3(4)
P2 Cu1 N1 C1 -62.1(4)
N2 Cu1 N1 C5 -3.0(3)
P1 Cu1 N1 C5 -124.4(2)
P2 Cu1 N1 C5 118.2(2)
C1 N1 C5 C4 1.9(5)
Cu1 N1 C5 C4 -178.4(3)
C1 N1 C5 C6 -176.9(3)
Cu1 N1 C5 C6 2.8(4)
C31 P2 C25 C30 -2.6(4)
C38 P2 C25 C30 106.9(4)
Cu1 P2 C25 C30 -136.9(3)
C31 P2 C25 C26 177.2(3)
C38 P2 C25 C26 -73.3(3)
Cu1 P2 C25 C26 42.9(4)
C13 P1 C19 C24 171.3(3)
C37 P1 C19 C24 63.1(3)
Cu1 P1 C19 C24 -51.5(3)
C13 P1 C19 C20 -10.4(4)
C37 P1 C19 C20 -118.5(3)
Cu1 P1 C19 C20 126.9(3)
C10 N2 C6 C7 -1.4(5)
Cu1 N2 C6 C7 178.7(3)
C10 N2 C6 C5 178.0(3)
Cu1 N2 C6 C5 -2.0(4)
N1 C5 C6 N2 -0.5(5)
C4 C5 C6 N2 -179.3(3)
N1 C5 C6 C7 178.8(3)
C4 C5 C6 C7 0.0(6)
C25 P2 C31 C32 98.1(3)
C38 P2 C31 C32 -8.7(4)
Cu1 P2 C31 C32 -119.0(3)
C25 P2 C31 C36 -86.9(3)
C38 P2 C31 C36 166.3(3)
Cu1 P2 C31 C36 56.0(3)
C36 C31 C32 C33 -0.3(6)
P2 C31 C32 C33 174.7(3)
C31 C32 C33 C34 -0.2(6)
C5 N1 C1 C2 -0.5(6)
Cu1 N1 C1 C2 179.8(3)
C26 C25 C30 C29 1.1(7)
P2 C25 C30 C29 -179.1(4)
N1 C1 C2 C3 -1.0(7)
C32 C33 C34 C35 0.5(6)
N2 C6 C7 C8 -0.3(6)
C5 C6 C7 C8 -179.6(3)
C9 C8 C7 C6 1.8(5)
C12 C8 C7 C6 -177.3(4)
C13 P1 C37 C38 158.2(3)
C19 P1 C37 C38 -92.5(3)
Cu1 P1 C37 C38 30.8(3)
C20 C19 C24 C23 3.2(6)
P1 C19 C24 C23 -178.4(3)
C30 C25 C26 C27 -1.2(6)
P2 C25 C26 C27 179.0(3)
C20 C21 C22 C23 2.0(7)
C7 C8 C9 C10 -1.6(6)
C12 C8 C9 C10 177.5(4)
C6 N2 C10 C9 1.5(6)
Cu1 N2 C10 C9 -178.5(3)
C8 C9 C10 N2 0.0(6)
N1 C5 C4 C3 -1.7(6)
C6 C5 C4 C3 177.0(3)
P1 C37 C38 P2 -47.1(3)
C31 P2 C38 C37 -76.8(3)
C25 P2 C38 C37 172.9(3)
Cu1 P2 C38 C37 39.3(3)
C1 C2 C3 C4 1.1(6)
C1 C2 C3 C11 -179.2(4)
C5 C4 C3 C2 0.2(6)
C5 C4 C3 C11 -179.5(4)
C17 C18 C13 C14 -0.1(7)
C17 C18 C13 P1 176.6(4)
C15 C14 C13 C18 0.7(7)
C15 C14 C13 P1 -175.8(4)
C19 P1 C13 C18 105.3(3)
C37 P1 C13 C18 -146.1(3)
Cu1 P1 C13 C18 -29.9(4)
C19 P1 C13 C14 -78.1(4)
C37 P1 C13 C14 30.5(4)
Cu1 P1 C13 C14 146.7(3)
C25 C26 C27 C28 0.3(7)
C32 C31 C36 C35 0.4(6)
P2 C31 C36 C35 -174.8(3)
C22 C21 C20 C19 -0.6(6)
C24 C19 C20 C21 -2.0(6)
P1 C19 C20 C21 179.7(3)
C31 C36 C35 C34 -0.1(6)
C33 C34 C35 C36 -0.4(7)
C21 C22 C23 C24 -0.8(7)
C19 C24 C23 C22 -1.8(7)
C13 C14 C15 C16 -0.5(8)
C25 C30 C29 C28 -0.2(8)
C26 C27 C28 C29 0.6(7)
C30 C29 C28 C27 -0.7(8)
C14 C15 C16 C17 -0.4(8)
C15 C16 C17 C18 1.0(8)
C13 C18 C17 C16 -0.8(8)
